data_1547393
loop_
_publ_author_name
'Zhou, Junfei'
'Sun, Na'
'Zhang, Hanqi'
'Zheng, Guijuan'
'Liu, Junjun'
'Yao, Guangmin'

_publ_section_title
;
 Rhodomollacetals A-C, PTP1B Inhibitory Diterpenoids with a
 2,3:5,6-Di-seco-grayanane Skeleton from the Leaves of Rhododendron molle.
;
_journal_issue 19
_journal_name_full 'Organic letters'
_journal_page_first 5352
_journal_page_last 5355
_journal_paper_doi 10.1021/acs.orglett.7b02633
_journal_volume 19
_journal_year 2017
_chemical_absolute_configuration ad
_chemical_formula_sum 'C22 H34 O7'
_chemical_formula_weight 410.49
_chemical_name_systematic
;
 ?
;
_space_group_IT_number 4
_symmetry_cell_setting monoclinic
_symmetry_space_group_name_Hall 'P 2yb'
_symmetry_space_group_name_H-M 'P 1 21 1'
_atom_sites_solution_hydrogens geom
_atom_sites_solution_primary direct
_atom_sites_solution_secondary difmap
_audit_creation_method SHELXL-97
_cell_angle_alpha 90.00
_cell_angle_beta 104.0500(10)
_cell_angle_gamma 90.00
_cell_formula_units_Z 2
_cell_length_a 12.1637(3)
_cell_length_b 6.9628(2)
_cell_length_c 13.0151(4)
_cell_measurement_reflns_used 9191
_cell_measurement_temperature 298(2)
_cell_measurement_theta_max 68.32
_cell_measurement_theta_min 3.50
_cell_volume 1069.32(5)
_computing_cell_refinement 'Bruker SAINT'
_computing_data_collection 'Bruker APEX2'
_computing_data_reduction 'Bruker SAINT'
_computing_molecular_graphics 'Bruker SHELXTL'
_computing_publication_material 'Bruker SHELXTL'
_computing_structure_refinement 'SHELXL-97 (Sheldrick, 1997)'
_computing_structure_solution 'SHELXS-97 (Sheldrick, 1990)'
_diffrn_ambient_temperature 298(2)
_diffrn_measured_fraction_theta_full 0.999
_diffrn_measured_fraction_theta_max 0.999
_diffrn_measurement_device_type 'Bruker APEX-II CCD'
_diffrn_measurement_method '\f and \w scans'
_diffrn_radiation_monochromator graphite
_diffrn_radiation_source 'fine-focus sealed tube'
_diffrn_radiation_type CuK\a
_diffrn_radiation_wavelength 1.54178
_diffrn_reflns_av_R_equivalents 0.0219
_diffrn_reflns_av_sigmaI/netI 0.0206
_diffrn_reflns_limit_h_max 14
_diffrn_reflns_limit_h_min -14
_diffrn_reflns_limit_k_max 8
_diffrn_reflns_limit_k_min -8
_diffrn_reflns_limit_l_max 15
_diffrn_reflns_limit_l_min -15
_diffrn_reflns_number 12135
_diffrn_reflns_theta_full 67.50
_diffrn_reflns_theta_max 67.50
_diffrn_reflns_theta_min 3.50
_exptl_absorpt_coefficient_mu 0.772
_exptl_absorpt_correction_T_max 0.9130
_exptl_absorpt_correction_T_min 0.8609
_exptl_absorpt_correction_type multi-scan
_exptl_absorpt_process_details 'SADABS, Sheldrick,2008'
_exptl_crystal_colour colorless
_exptl_crystal_density_diffrn 1.275
_exptl_crystal_density_method 'not measured'
_exptl_crystal_description block
_exptl_crystal_F_000 444
_exptl_crystal_size_max 0.20
_exptl_crystal_size_mid 0.13
_exptl_crystal_size_min 0.12
_refine_diff_density_max 0.152
_refine_diff_density_min -0.171
_refine_diff_density_rms 0.030
_refine_ls_abs_structure_details
;
Flack H D (1983), Acta Cryst. A39, 876-881;
Flack  parameter = 0.1(1), 1721 Friedel pairs.
Hooft <i>et al.</i> (2010) and Spek (2009);
Hooft parameter = 0.05(6), 1731 Bijvoet pairs.
;
_refine_ls_extinction_method none
_refine_ls_goodness_of_fit_ref 1.041
_refine_ls_hydrogen_treatment constr
_refine_ls_matrix_type full
_refine_ls_number_parameters 272
_refine_ls_number_reflns 3833
_refine_ls_number_restraints 1
_refine_ls_restrained_S_all 1.041
_refine_ls_R_factor_all 0.0333
_refine_ls_R_factor_gt 0.0313
_refine_ls_shift/su_max 0.005
_refine_ls_shift/su_mean 0.000
_refine_ls_structure_factor_coef Fsqd
_refine_ls_weighting_details 'calc w=1/[\s^2^(Fo^2^)+(0.0504P)^2^+0.1140P] where P=(Fo^2^+2Fc^2^)/3'
_refine_ls_weighting_scheme calc
_refine_ls_wR_factor_gt 0.0813
_refine_ls_wR_factor_ref 0.0831
_reflns_number_gt 3647
_reflns_number_total 3833
_reflns_threshold_expression >2sigma(I)
_cod_data_source_file ol7b02633_si_003.cif
_cod_data_source_block p
_cod_depositor_comments 'Adding full bibliography for 1547392--1547393.cif.'
_cod_original_sg_symbol_H-M 'P 21'
_cod_database_code 1547393
_shelx_estimated_absorpt_t_min 0.649
_shelx_estimated_absorpt_t_max 0.754

loop_
_symmetry_equiv_pos_as_xyz
'x, y, z'
'-x, y+1/2, -z'

loop_
_atom_site_label
_atom_site_type_symbol
_atom_site_fract_x
_atom_site_fract_y
_atom_site_fract_z
_atom_site_U_iso_or_equiv
_atom_site_adp_type
_atom_site_occupancy
_atom_site_symmetry_multiplicity
_atom_site_calc_flag
_atom_site_refinement_flags
C1 C 0.71079(14) 0.5749(2) 0.41610(12) 0.0375(3) Uani 1 1 d .
C2 C 0.74261(15) 0.7304(3) 0.47671(13) 0.0425(4) Uani 1 1 d .
H2 H 0.7271 0.8495 0.4441 0.051 Uiso 1 1 calc R
C3 C 0.84230(16) 0.5463(3) 0.62182(13) 0.0472(4) Uani 1 1 d .
H3 H 0.8662 0.5526 0.6993 0.057 Uiso 1 1 calc R
C4 C 0.75615(15) 0.3881(3) 0.59009(13) 0.0442(4) Uani 1 1 d .
C5 C 0.72422(13) 0.3835(2) 0.46812(13) 0.0384(3) Uani 1 1 d .
C6 C 0.51255(13) 0.4287(2) 0.17074(12) 0.0374(3) Uani 1 1 d .
H6 H 0.4915 0.5434 0.1267 0.045 Uiso 1 1 calc R
C7 C 0.59319(13) 0.3064(2) 0.12760(12) 0.0367(3) Uani 1 1 d .
H7A H 0.5573 0.2687 0.0555 0.044 Uiso 1 1 calc R
H7B H 0.6108 0.1907 0.1699 0.044 Uiso 1 1 calc R
C8 C 0.70241(13) 0.4149(2) 0.12905(12) 0.0355(3) Uani 1 1 d .
C9 C 0.75091(12) 0.4931(2) 0.24299(11) 0.0347(3) Uani 1 1 d .
H9 H 0.7760 0.3785 0.2860 0.042 Uiso 1 1 calc R
C10 C 0.66342(13) 0.5916(2) 0.29653(12) 0.0360(3) Uani 1 1 d .
C11 C 0.85942(14) 0.6115(2) 0.25142(13) 0.0401(4) Uani 1 1 d .
H11A H 0.9238 0.5250 0.2678 0.048 Uiso 1 1 calc R
H11B H 0.8674 0.7000 0.3103 0.048 Uiso 1 1 calc R
C12 C 0.86421(14) 0.7272(3) 0.15172(13) 0.0433(4) Uani 1 1 d .
H12A H 0.8236 0.8470 0.1518 0.052 Uiso 1 1 calc R
H12B H 0.9426 0.7582 0.1543 0.052 Uiso 1 1 calc R
C13 C 0.81336(14) 0.6196(2) 0.04871(13) 0.0412(4) Uani 1 1 d .
H13 H 0.8186 0.6983 -0.0124 0.049 Uiso 1 1 calc R
C14 C 0.68942(13) 0.5739(2) 0.04468(12) 0.0383(3) Uani 1 1 d .
H14 H 0.6492 0.6860 0.0628 0.046 Uiso 1 1 calc R
C15 C 0.79338(13) 0.2869(2) 0.09782(12) 0.0383(3) Uani 1 1 d .
H15A H 0.7574 0.1841 0.0514 0.046 Uiso 1 1 calc R
H15B H 0.8423 0.2302 0.1606 0.046 Uiso 1 1 calc R
C16 C 0.86376(14) 0.4164(3) 0.04015(13) 0.0425(4) Uani 1 1 d .
C17 C 0.99122(14) 0.3970(3) 0.08183(15) 0.0511(4) Uani 1 1 d .
H17A H 1.0133 0.2666 0.0737 0.077 Uiso 1 1 calc R
H17B H 1.0120 0.4314 0.1554 0.077 Uiso 1 1 calc R
H17C H 1.0288 0.4808 0.0427 0.077 Uiso 1 1 calc R
C18 C 0.80792(17) 0.1978(3) 0.63556(13) 0.0484(4) Uani 1 1 d .
H18A H 0.8731 0.1700 0.6087 0.073 Uiso 1 1 calc R
H18B H 0.7530 0.0971 0.6152 0.073 Uiso 1 1 calc R
H18C H 0.8303 0.2063 0.7114 0.073 Uiso 1 1 calc R
C19 C 0.64830(17) 0.4325(3) 0.62810(15) 0.0575(5) Uani 1 1 d .
H19A H 0.6672 0.4416 0.7040 0.086 Uiso 1 1 calc R
H19B H 0.5940 0.3314 0.6059 0.086 Uiso 1 1 calc R
H19C H 0.6165 0.5520 0.5981 0.086 Uiso 1 1 calc R
C20 C 0.63366(14) 0.8002(2) 0.26273(13) 0.0406(4) Uani 1 1 d .
H20A H 0.5935 0.8032 0.1895 0.061 Uiso 1 1 calc R
H20B H 0.7020 0.8741 0.2723 0.061 Uiso 1 1 calc R
H20C H 0.5868 0.8536 0.3052 0.061 Uiso 1 1 calc R
C21 C 1.0275(2) 0.6306(4) 0.6092(2) 0.0717(6) Uani 1 1 d .
H21A H 1.0062 0.7509 0.5740 0.108 Uiso 1 1 calc R
H21B H 1.0913 0.5784 0.5874 0.108 Uiso 1 1 calc R
H21C H 1.0475 0.6506 0.6845 0.108 Uiso 1 1 calc R
C22 C 0.32931(15) 0.4225(3) 0.20433(17) 0.0557(5) Uani 1 1 d .
H22A H 0.3569 0.4612 0.2768 0.084 Uiso 1 1 calc R
H22B H 0.2639 0.3420 0.1979 0.084 Uiso 1 1 calc R
H22C H 0.3090 0.5343 0.1606 0.084 Uiso 1 1 calc R
O1 O 0.79534(12) 0.73001(18) 0.58127(9) 0.0503(3) Uani 1 1 d .
O2 O 0.93506(10) 0.50029(19) 0.58236(9) 0.0490(3) Uani 1 1 d .
O3 O 0.70861(11) 0.23059(17) 0.42097(9) 0.0446(3) Uani 1 1 d .
O4 O 0.41556(9) 0.31880(17) 0.17109(9) 0.0437(3) Uani 1 1 d .
O5 O 0.63170(10) 0.49179(18) -0.05527(8) 0.0429(3) Uani 1 1 d .
H5 H 0.6118 0.5778 -0.0989 0.064 Uiso 1 1 calc R
O6 O 0.84294(11) 0.3634(2) -0.07002(10) 0.0521(3) Uani 1 1 d .
H6A H 0.7754 0.3772 -0.0984 0.078 Uiso 1 1 calc R
O7 O 0.55942(9) 0.48196(16) 0.27690(8) 0.0379(2) Uani 1 1 d .

loop_
_atom_site_aniso_label
_atom_site_aniso_U_11
_atom_site_aniso_U_22
_atom_site_aniso_U_33
_atom_site_aniso_U_23
_atom_site_aniso_U_13
_atom_site_aniso_U_12
C1 0.0396(8) 0.0348(8) 0.0389(8) -0.0027(6) 0.0109(6) 0.0003(6)
C2 0.0538(10) 0.0342(8) 0.0388(8) -0.0003(7) 0.0100(7) -0.0003(7)
C3 0.0608(11) 0.0423(9) 0.0354(8) -0.0026(7) 0.0056(7) 0.0001(8)
C4 0.0539(9) 0.0409(9) 0.0383(8) -0.0021(7) 0.0120(7) 0.0005(8)
C5 0.0398(8) 0.0363(8) 0.0394(8) -0.0026(7) 0.0099(6) -0.0005(7)
C6 0.0351(7) 0.0378(8) 0.0383(8) -0.0017(6) 0.0073(6) -0.0015(6)
C7 0.0409(8) 0.0316(7) 0.0370(7) -0.0021(6) 0.0082(6) -0.0018(6)
C8 0.0360(7) 0.0328(7) 0.0376(8) -0.0008(6) 0.0085(6) 0.0018(6)
C9 0.0362(7) 0.0311(7) 0.0355(7) -0.0003(6) 0.0062(6) 0.0024(7)
C10 0.0371(8) 0.0302(8) 0.0392(8) -0.0021(6) 0.0065(6) -0.0008(6)
C11 0.0381(8) 0.0364(8) 0.0442(9) -0.0023(7) 0.0068(7) 0.0003(7)
C12 0.0393(8) 0.0375(8) 0.0543(9) 0.0020(7) 0.0136(7) -0.0030(7)
C13 0.0407(9) 0.0411(9) 0.0438(9) 0.0084(7) 0.0144(7) 0.0027(7)
C14 0.0386(8) 0.0380(8) 0.0382(8) 0.0000(6) 0.0091(6) 0.0033(7)
C15 0.0400(8) 0.0354(8) 0.0388(8) -0.0010(6) 0.0081(6) 0.0038(7)
C16 0.0409(8) 0.0443(9) 0.0440(8) -0.0004(7) 0.0138(7) 0.0017(7)
C17 0.0412(9) 0.0533(11) 0.0622(11) 0.0021(9) 0.0188(8) 0.0061(8)
C18 0.0616(11) 0.0435(10) 0.0392(9) 0.0050(7) 0.0107(8) -0.0027(8)
C19 0.0631(12) 0.0633(12) 0.0514(10) -0.0058(9) 0.0239(9) -0.0015(10)
C20 0.0455(9) 0.0331(8) 0.0424(8) -0.0017(7) 0.0095(7) 0.0037(7)
C21 0.0611(13) 0.0677(14) 0.0772(14) 0.0006(12) -0.0008(11) -0.0216(11)
C22 0.0421(9) 0.0607(11) 0.0679(12) -0.0136(9) 0.0207(8) -0.0012(8)
O1 0.0734(8) 0.0353(6) 0.0384(6) -0.0072(5) 0.0060(5) -0.0028(6)
O2 0.0471(6) 0.0472(7) 0.0493(6) -0.0015(6) 0.0049(5) -0.0085(6)
O3 0.0594(7) 0.0321(6) 0.0410(6) -0.0024(5) 0.0098(5) -0.0011(5)
O4 0.0369(6) 0.0465(7) 0.0495(6) -0.0095(5) 0.0139(5) -0.0052(5)
O5 0.0470(6) 0.0432(6) 0.0362(5) 0.0027(5) 0.0058(5) 0.0046(5)
O6 0.0549(7) 0.0589(8) 0.0467(6) -0.0018(6) 0.0202(5) 0.0076(6)
O7 0.0380(5) 0.0397(6) 0.0364(5) -0.0040(5) 0.0100(4) -0.0022(5)

loop_
_atom_type_symbol
_atom_type_description
_atom_type_scat_dispersion_real
_atom_type_scat_dispersion_imag
_atom_type_scat_source
C C 0.0181 0.0091 'International Tables Vol C Tables 4.2.6.8 and 6.1.1.4'
H H 0.0000 0.0000 'International Tables Vol C Tables 4.2.6.8 and 6.1.1.4'
O O 0.0492 0.0322 'International Tables Vol C Tables 4.2.6.8 and 6.1.1.4'

loop_
_geom_angle_atom_site_label_1
_geom_angle_atom_site_label_2
_geom_angle_atom_site_label_3
_geom_angle
C2 C1 C5 118.18(14)
C2 C1 C10 121.49(15)
C5 C1 C10 120.33(13)
C1 C2 O1 126.00(16)
C1 C2 H2 117.0
O1 C2 H2 117.0
O2 C3 O1 110.72(15)
O2 C3 C4 107.70(14)
O1 C3 C4 111.06(15)
O2 C3 H3 109.1
O1 C3 H3 109.1
C4 C3 H3 109.1
C3 C4 C18 109.56(14)
C3 C4 C5 106.38(14)
C18 C4 C5 111.07(14)
C3 C4 C19 110.78(16)
C18 C4 C19 110.69(16)
C5 C4 C19 108.27(14)
O3 C5 C1 124.54(14)
O3 C5 C4 120.37(15)
C1 C5 C4 115.06(14)
O4 C6 O7 106.25(12)
O4 C6 C7 108.45(13)
O7 C6 C7 111.64(12)
O4 C6 H6 110.1
O7 C6 H6 110.1
C7 C6 H6 110.1
C6 C7 C8 111.08(13)
C6 C7 H7A 109.4
C8 C7 H7A 109.4
C6 C7 H7B 109.4
C8 C7 H7B 109.4
H7A C7 H7B 108.0
C7 C8 C14 114.15(13)
C7 C8 C15 112.78(13)
C14 C8 C15 100.52(12)
C7 C8 C9 108.24(12)
C14 C8 C9 112.19(13)
C15 C8 C9 108.76(12)
C11 C9 C8 112.10(12)
C11 C9 C10 113.48(12)
C8 C9 C10 115.88(12)
C11 C9 H9 104.7
C8 C9 H9 104.7
C10 C9 H9 104.7
O7 C10 C1 103.74(12)
O7 C10 C20 108.27(13)
C1 C10 C20 111.60(13)
O7 C10 C9 110.52(12)
C1 C10 C9 106.95(12)
C20 C10 C9 115.18(13)
C9 C11 C12 115.31(13)
C9 C11 H11A 108.4
C12 C11 H11A 108.4
C9 C11 H11B 108.4
C12 C11 H11B 108.4
H11A C11 H11B 107.5
C13 C12 C11 113.12(14)
C13 C12 H12A 109.0
C11 C12 H12A 109.0
C13 C12 H12B 109.0
C11 C12 H12B 109.0
H12A C12 H12B 107.8
C12 C13 C14 108.52(13)
C12 C13 C16 115.17(14)
C14 C13 C16 102.12(14)
C12 C13 H13 110.2
C14 C13 H13 110.2
C16 C13 H13 110.2
O5 C14 C13 111.99(13)
O5 C14 C8 107.61(13)
C13 C14 C8 101.29(12)
O5 C14 H14 111.8
C13 C14 H14 111.8
C8 C14 H14 111.8
C8 C15 C16 107.74(13)
C8 C15 H15A 110.2
C16 C15 H15A 110.2
C8 C15 H15B 110.2
C16 C15 H15B 110.2
H15A C15 H15B 108.5
O6 C16 C17 104.49(13)
O6 C16 C15 110.32(14)
C17 C16 C15 114.19(15)
O6 C16 C13 109.04(14)
C17 C16 C13 116.13(15)
C15 C16 C13 102.70(12)
C16 C17 H17A 109.5
C16 C17 H17B 109.5
H17A C17 H17B 109.5
C16 C17 H17C 109.5
H17A C17 H17C 109.5
H17B C17 H17C 109.5
C4 C18 H18A 109.5
C4 C18 H18B 109.5
H18A C18 H18B 109.5
C4 C18 H18C 109.5
H18A C18 H18C 109.5
H18B C18 H18C 109.5
C4 C19 H19A 109.5
C4 C19 H19B 109.5
H19A C19 H19B 109.5
C4 C19 H19C 109.5
H19A C19 H19C 109.5
H19B C19 H19C 109.5
C10 C20 H20A 109.5
C10 C20 H20B 109.5
H20A C20 H20B 109.5
C10 C20 H20C 109.5
H20A C20 H20C 109.5
H20B C20 H20C 109.5
O2 C21 H21A 109.5
O2 C21 H21B 109.5
H21A C21 H21B 109.5
O2 C21 H21C 109.5
H21A C21 H21C 109.5
H21B C21 H21C 109.5
O4 C22 H22A 109.5
O4 C22 H22B 109.5
H22A C22 H22B 109.5
O4 C22 H22C 109.5
H22A C22 H22C 109.5
H22B C22 H22C 109.5
C2 O1 C3 114.60(13)
C3 O2 C21 115.34(16)
C6 O4 C22 113.91(13)
C14 O5 H5 109.5
C16 O6 H6A 109.5
C6 O7 C10 116.12(11)

loop_
_geom_bond_atom_site_label_1
_geom_bond_atom_site_label_2
_geom_bond_distance
C1 C2 1.340(2)
C1 C5 1.486(2)
C1 C10 1.527(2)
C2 O1 1.356(2)
C2 H2 0.9300
C3 O2 1.386(2)
C3 O1 1.447(2)
C3 C4 1.507(3)
C3 H3 0.9800
C4 C18 1.524(3)
C4 C5 1.540(2)
C4 C19 1.542(2)
C5 O3 1.221(2)
C6 O4 1.4070(19)
C6 O7 1.4104(18)
C6 C7 1.506(2)
C6 H6 0.9800
C7 C8 1.524(2)
C7 H7A 0.9700
C7 H7B 0.9700
C8 C14 1.540(2)
C8 C15 1.550(2)
C8 C9 1.555(2)
C9 C11 1.537(2)
C9 C10 1.565(2)
C9 H9 0.9800
C10 O7 1.4461(19)
C10 C20 1.535(2)
C11 C12 1.540(2)
C11 H11A 0.9700
C11 H11B 0.9700
C12 C13 1.529(2)
C12 H12A 0.9700
C12 H12B 0.9700
C13 C14 1.529(2)
C13 C16 1.557(2)
C13 H13 0.9800
C14 O5 1.4381(19)
C14 H14 0.9800
C15 C16 1.556(2)
C15 H15A 0.9700
C15 H15B 0.9700
C16 O6 1.442(2)
C16 C17 1.519(2)
C17 H17A 0.9600
C17 H17B 0.9600
C17 H17C 0.9600
C18 H18A 0.9600
C18 H18B 0.9600
C18 H18C 0.9600
C19 H19A 0.9600
C19 H19B 0.9600
C19 H19C 0.9600
C20 H20A 0.9600
C20 H20B 0.9600
C20 H20C 0.9600
C21 O2 1.421(2)
C21 H21A 0.9600
C21 H21B 0.9600
C21 H21C 0.9600
C22 O4 1.425(2)
C22 H22A 0.9600
C22 H22B 0.9600
C22 H22C 0.9600
O5 H5 0.8200
O6 H6A 0.8200

loop_
_geom_torsion_atom_site_label_1
_geom_torsion_atom_site_label_2
_geom_torsion_atom_site_label_3
_geom_torsion_atom_site_label_4
_geom_torsion
C5 C1 C2 O1 5.8(3)
C10 C1 C2 O1 -173.31(15)
O2 C3 C4 C18 59.49(17)
O1 C3 C4 C18 -179.11(13)
O2 C3 C4 C5 -60.64(17)
O1 C3 C4 C5 60.75(18)
O2 C3 C4 C19 -178.10(14)
O1 C3 C4 C19 -56.70(19)
C2 C1 C5 O3 -172.80(18)
C10 C1 C5 O3 6.4(2)
C2 C1 C5 C4 9.4(2)
C10 C1 C5 C4 -171.47(14)
C3 C4 C5 O3 141.26(16)
C18 C4 C5 O3 22.1(2)
C19 C4 C5 O3 -99.63(19)
C3 C4 C5 C1 -40.81(19)
C18 C4 C5 C1 -159.96(15)
C19 C4 C5 C1 78.30(19)
O4 C6 C7 C8 -177.83(12)
O7 C6 C7 C8 -61.11(16)
C6 C7 C8 C14 -72.86(16)
C6 C7 C8 C15 173.23(12)
C6 C7 C8 C9 52.85(16)
C7 C8 C9 C11 -177.94(12)
C14 C8 C9 C11 -51.09(17)
C15 C8 C9 C11 59.20(17)
C7 C8 C9 C10 -45.50(17)
C14 C8 C9 C10 81.35(16)
C15 C8 C9 C10 -168.35(13)
C2 C1 C10 O7 -129.03(16)
C5 C1 C10 O7 51.83(18)
C2 C1 C10 C20 -12.7(2)
C5 C1 C10 C20 168.18(14)
C2 C1 C10 C9 114.12(17)
C5 C1 C10 C9 -65.02(17)
C11 C9 C10 O7 174.50(11)
C8 C9 C10 O7 42.69(18)
C11 C9 C10 C1 -73.22(16)
C8 C9 C10 C1 154.97(13)
C11 C9 C10 C20 51.43(17)
C8 C9 C10 C20 -80.38(17)
C8 C9 C11 C12 33.57(19)
C10 C9 C11 C12 -100.06(16)
C9 C11 C12 C13 -38.50(19)
C11 C12 C13 C14 59.43(18)
C11 C12 C13 C16 -54.28(18)
C12 C13 C14 O5 173.45(13)
C16 C13 C14 O5 -64.50(16)
C12 C13 C14 C8 -72.14(16)
C16 C13 C14 C8 49.92(15)
C7 C8 C14 O5 -49.54(16)
C15 C8 C14 O5 71.45(14)
C9 C8 C14 O5 -173.14(11)
C7 C8 C14 C13 -167.18(13)
C15 C8 C14 C13 -46.20(14)
C9 C8 C14 C13 69.21(15)
C7 C8 C15 C16 147.80(13)
C14 C8 C15 C16 25.85(15)
C9 C8 C15 C16 -92.11(14)
C8 C15 C16 O6 -112.21(14)
C8 C15 C16 C17 130.48(15)
C8 C15 C16 C13 3.90(16)
C12 C13 C16 O6 -158.18(13)
C14 C13 C16 O6 84.44(15)
C12 C13 C16 C17 -40.5(2)
C14 C13 C16 C17 -157.92(14)
C12 C13 C16 C15 84.80(16)
C14 C13 C16 C15 -32.58(15)
C1 C2 O1 C3 14.6(3)
O2 C3 O1 C2 70.10(18)
C4 C3 O1 C2 -49.5(2)
O1 C3 O2 C21 61.2(2)
C4 C3 O2 C21 -177.21(15)
O7 C6 O4 C22 63.48(17)
C7 C6 O4 C22 -176.38(14)
O4 C6 O7 C10 177.90(12)
C7 C6 O7 C10 59.86(17)
C1 C10 O7 C6 -163.57(12)
C20 C10 O7 C6 77.75(16)
C9 C10 O7 C6 -49.25(17)
